data_9013590
loop_
_publ_author_name
'Kyono, A.'

_publ_section_title
;Molecular conformation and anion configuration variations for As4S4 and
 As4Se4 in an anion-substituted solid solution Locality: synthetic Note:
 S1Se2-8
;
_journal_name_full 'American Mineralogist'
_journal_page_first 451
_journal_page_last 460
_journal_paper_doi 10.2138/am.2009.3075
_journal_volume 94
_journal_year 2009
_chemical_compound_source Synthetic
_chemical_formula_structural As4Se4
_chemical_formula_sum 'As S0.382 Se0.618'
_space_group_IT_number 14
_symmetry_space_group_name_Hall '-P 2yn'
_symmetry_space_group_name_H-M 'P 1 21/n 1'
_cell_angle_alpha 90
_cell_angle_beta 106.475
_cell_angle_gamma 90
_cell_length_a 9.4842
_cell_length_b 13.7008
_cell_length_c 6.6808
_cell_volume 832.469
_database_code_amcsd 0004880
_exptl_crystal_density_diffrn 4.339
_cod_original_formula_sum 'As (S.382 Se.618)'
_cod_database_code 9013590
_amcsd_formula_title As4Se4

loop_
_space_group_symop_operation_xyz
x,y,z
1/2+x,1/2-y,1/2+z
1/2-x,1/2+y,1/2-z
-x,-y,-z

loop_
_atom_site_aniso_label
_atom_site_aniso_U_11
_atom_site_aniso_U_22
_atom_site_aniso_U_33
_atom_site_aniso_U_12
_atom_site_aniso_U_13
_atom_site_aniso_U_23
As1 0.02570 0.02070 0.02370 -0.00320 0.00540 -0.00380
As2 0.01980 0.02450 0.02770 0.00080 0.00780 0.00130
As3 0.02060 0.02910 0.01820 -0.00130 0.00420 -0.00460
As4 0.01840 0.02670 0.02460 0.00490 -0.00120 0.00150
SX1 0.02790 0.02310 0.02890 0.00320 0.00730 0.00040
SeX1 0.02790 0.02310 0.02890 0.00320 0.00730 0.00040
SX2 0.02270 0.02640 0.02660 -0.00100 0.00720 0.00460
SeX2 0.02270 0.02640 0.02660 -0.00100 0.00720 0.00460
SX3 0.02220 0.02390 0.03000 0.00240 0.00750 0.00690
SeX3 0.02220 0.02390 0.03000 0.00240 0.00750 0.00690
SX4 0.03000 0.02900 0.02950 0.00410 0.01410 -0.00540
SeX4 0.03000 0.02900 0.02950 0.00410 0.01410 -0.00540

loop_
_atom_site_label
_atom_site_fract_x
_atom_site_fract_y
_atom_site_fract_z
_atom_site_occupancy
_atom_site_U_iso_or_equiv
_atom_site_type_symbol
_atom_site_attached_hydrogens
As1 0.11700 -0.01944 0.75820 1.00000 0.02370 As 0
As2 0.42510 0.14029 0.86060 1.00000 0.02380 As 0
As3 0.32330 0.12975 0.17670 1.00000 0.02290 As 0
As4 0.03930 0.16060 0.70690 1.00000 0.02470 As 0
SX1 0.34321 -0.00921 0.69702 0.32600 0.02690 S 0
SeX1 0.34321 -0.00921 0.69702 0.67400 0.02690 Se 0
SX2 0.21363 -0.02515 0.11823 0.29000 0.02520 S 0
SeX2 0.21363 -0.02515 0.11823 0.71000 0.02520 Se 0
SX3 0.24172 0.22965 0.64111 0.52000 0.02530 S 0
SeX3 0.24172 0.22965 0.64111 0.48000 0.02530 Se 0
SX4 0.10962 0.21515 0.05554 0.39400 0.02840 S 0
SeX4 0.10962 0.21515 0.05554 0.60600 0.02840 Se 0

loop_
_cod_changelog_entry_id
_cod_changelog_entry_author
_cod_changelog_entry_date
_cod_changelog_entry_text
1
;cod-tools version 3.8.0
Id: cif_guess_AMCSD_atom_types 9581 2023-05-17 12:35:41Z saulius
;
2023-05-23T09:24:55+03:00
;Derived atom types and hydrogen counts
from atom names that follow the AMCSD naming convention
(Wat == water, O-H == hydroxyl).
;

loop_
_cod_related_entry_id
_cod_related_entry_database
_cod_related_entry_code
1 AMCSD 0004880

_cell_formula_units_Z 16
